data_7015609
loop_
_publ_author_name
'Pergola, Roberto Della'
'Bruschi, Maurizio'
'Sironi, Annalisa'
'Manassero, Mario'
'Manassero, Carlo'
'Strumolo, Donatella'
'Fedi, Serena'
'Zanello, Piero'

_publ_section_title
;
 Structural variations, electrochemical properties and computational
 studies on monomeric and dimeric Fe-Cu carbide clusters, forming
 copper-based staple arrays.
;
_journal_issue 20
_journal_name_full 'Dalton transactions (Cambridge, England : 2003)'
_journal_page_first 5464
_journal_page_last 5475
_journal_paper_doi 10.1039/c0dt01766c
_journal_volume 40
_journal_year 2011
_chemical_formula_sum 'C55 H54 Cl2 Cu6 Fe8 N10 O24'
_chemical_formula_weight 2138.02
_space_group_IT_number 14
_symmetry_cell_setting monoclinic
_symmetry_space_group_name_Hall '-P 2yn'
_symmetry_space_group_name_H-M 'P 1 21/n 1'
_audit_creation_date 09-02-04
_audit_creation_method 'from The Personal SDP version 2.1.1'
_cell_angle_alpha 90
_cell_angle_beta 94.270(1)
_cell_angle_gamma 90
_cell_formula_units_Z 4
_cell_length_a 13.9712(8)
_cell_length_b 26.5870(15)
_cell_length_c 20.2166(11)
_cell_measurement_reflns_used 9483
_cell_measurement_temperature 120
_cell_measurement_theta_max 28
_cell_measurement_theta_min 3
_cell_volume 7488.7(7)
_computing_cell_refinement 'APEX II (Bruker)'
_computing_data_collection 'APEX II (Bruker)'
_computing_data_reduction 'SAINT (Bruker)'
_computing_structure_refinement ' Full-matrix least-squares (The Personal SDP, 1991)'
_computing_structure_solution ' SHELXS-86 (Sheldrick, 1986) as implemented in The Personal SDP'
_diffrn_ambient_temperature 120
_diffrn_measured_fraction_theta_full 0.988
_diffrn_measured_fraction_theta_max 0.963
_diffrn_measurement_device 'APEX II (Bruker)'
_diffrn_measurement_method omega
_diffrn_radiation_detector 'APEX II CCD area detector'
_diffrn_radiation_monochromator graphite
_diffrn_radiation_source 'fine-focus sealed tube'
_diffrn_radiation_type Mo-K\a
_diffrn_radiation_wavelength 0.71073
_diffrn_reflns_limit_h_max 19
_diffrn_reflns_limit_h_min -19
_diffrn_reflns_limit_k_max 36
_diffrn_reflns_limit_k_min -36
_diffrn_reflns_limit_l_max 27
_diffrn_reflns_limit_l_min -27
_diffrn_reflns_reduction_process SAINT
_diffrn_reflns_theta_full 28.00
_diffrn_reflns_theta_max 28.00
_diffrn_reflns_theta_min 3.00
_diffrn_standards_decay_% 0.00
_diffrn_standards_number 276
_exptl_absorpt_coefficient_mu 3.319
_exptl_absorpt_correction_T_max 1.000
_exptl_absorpt_correction_T_min 0.839
_exptl_absorpt_correction_type empirical
_exptl_absorpt_process_details ' SADABS'
_exptl_crystal_colour black
_exptl_crystal_density_diffrn 1.895
_exptl_crystal_description prism
_exptl_crystal_F_000 4248
_exptl_crystal_size_max 0.380
_exptl_crystal_size_mid 0.350
_exptl_crystal_size_min 0.310
_refine_diff_density_max 2.175
_refine_diff_density_min -1.525
_refine_ls_goodness_of_fit_all 0.978
_refine_ls_goodness_of_fit_ref 0.978
_refine_ls_hydrogen_treatment noref
_refine_ls_matrix_type full
_refine_ls_number_constraints 0
_refine_ls_number_parameters 949
_refine_ls_number_reflns 19768
_refine_ls_number_restraints 0
_refine_ls_shift/su_max 0.011
_refine_ls_shift/su_mean 0.002
_refine_ls_structure_factor_coef Fsqd
_refine_ls_weighting_scheme calc
_cod_data_source_file c0dt01766c.txt
_cod_data_source_block compound_{[N(Et)4]2}7.CH2Cl2
_cod_original_sg_symbol_H-M 'P 2(1)/n'
_cod_database_code 7015609
_diffrn_reflns_number_total 159930
_diffrn_reflns_number_independent 19768
_r_int 0.0299
_total_number_of_frames 2520
_time_per_frame_seconds 20
_frame_width_degrees 0.50
_detector_sample_distance_cm 6.00
_refine_ls_r2_factor_all 0.055
_refine_ls_r2_factor_gt 0.055
_refine_ls_wr2_factor_ref 0.090
_refine_ls_r1_factor_((i>2\s(i)) 0.034
_reflections_with_i>2\s(i) 13710
_refine_diff_density_esd 0.355

loop_
_symmetry_equiv_pos_as_xyz
+x,+y,+z
1/2+x,1/2-y,1/2+z
-x,-y,-z
1/2-x,1/2+y,1/2-z

loop_
_atom_site_aniso_label
_atom_site_aniso_U_11
_atom_site_aniso_U_22
_atom_site_aniso_U_33
_atom_site_aniso_U_12
_atom_site_aniso_U_13
_atom_site_aniso_U_23
_atom_site_aniso_type_symbol
Cu1 0.0279(2) 0.0274(2) 0.0189(2) 0.0119(2) -0.0052(2) -0.0022(2) Cu
Cu2 0.0272(2) 0.0245(2) 0.0170(2) 0.0106(2) 0.0004(2) -0.0041(2) Cu
Cu3 0.0234(2) 0.0229(2) 0.0165(2) 0.0077(2) 0.0027(2) 0.0007(2) Cu
Cu4 0.0245(2) 0.0170(2) 0.0171(2) -0.0037(2) 0.0040(2) 0.0012(2) Cu
Cu5 0.0231(2) 0.0196(2) 0.0129(2) -0.0015(2) 0.0010(2) -0.0019(2) Cu
Cu6 0.0276(2) 0.0252(2) 0.0149(2) -0.0063(2) 0.0017(2) 0.0001(2) Cu
Fe1 0.0184(2) 0.0175(2) 0.0158(2) 0.0007(2) 0.0013(2) -0.0032(2) Fe
Fe2 0.0186(2) 0.0186(2) 0.0184(2) 0.0012(2) -0.0031(2) 0.0012(2) Fe
Fe3 0.0167(2) 0.0212(2) 0.0250(2) -0.0015(2) 0.0003(2) -0.0070(2) Fe
Fe4 0.0194(2) 0.0226(2) 0.0194(2) -0.0008(2) 0.0036(2) 0.0023(2) Fe
Fe5 0.0198(2) 0.0224(2) 0.0151(2) -0.0007(2) 0.0012(2) -0.0047(2) Fe
Fe6 0.0172(2) 0.0151(2) 0.0158(2) -0.0004(2) 0.0030(2) 0.0015(2) Fe
Fe7 0.0216(2) 0.0166(2) 0.0163(2) 0.0052(2) 0.0040(2) 0.0008(2) Fe
Fe8 0.0164(2) 0.0163(2) 0.0164(2) 0.0019(2) 0.0027(2) 0.0002(2) Fe
Cl1 0.095(1) 0.104(1) 0.0451(7) -0.0193(9) 0.0044(7) -0.0082(7) Cl
O1 0.056(2) 0.036(1) 0.060(2) 0.018(1) 0.001(2) 0.008(1) O
O2 0.041(1) 0.046(2) 0.048(1) -0.006(1) 0.027(1) -0.008(1) O
O3 0.046(2) 0.047(2) 0.037(1) -0.006(1) -0.011(1) -0.019(1) O
O4 0.040(1) 0.026(1) 0.042(1) 0.011(1) 0.004(1) 0.003(1) O
O5 0.036(1) 0.044(2) 0.074(2) -0.007(1) -0.032(1) 0.010(1) O
O6 0.073(2) 0.037(1) 0.021(1) -0.012(1) 0.005(1) 0.004(1) O
O7 0.056(2) 0.070(2) 0.158(3) -0.025(2) 0.037(2) -0.087(2) O
O8 0.020(1) 0.091(2) 0.067(2) 0.010(1) -0.012(1) -0.003(2) O
O9 0.053(2) 0.056(2) 0.066(2) -0.019(1) 0.012(2) 0.021(2) O
O10 0.073(2) 0.037(1) 0.043(2) 0.006(1) 0.011(1) 0.020(1) O
O11 0.034(1) 0.056(2) 0.060(2) 0.005(1) 0.024(1) 0.000(2) O
O12 0.073(2) 0.075(2) 0.060(2) -0.050(2) -0.004(2) -0.004(2) O
O13 0.071(2) 0.041(2) 0.062(2) -0.028(1) 0.020(2) -0.023(1) O
O14 0.033(1) 0.060(2) 0.018(1) 0.004(1) 0.008(1) -0.009(1) O
O15 0.049(2) 0.077(2) 0.039(2) 0.023(2) -0.023(1) -0.011(2) O
O16 0.053(2) 0.025(1) 0.043(1) -0.010(1) 0.013(1) -0.013(1) O
O17 0.035(1) 0.040(1) 0.041(1) 0.004(1) 0.003(1) 0.025(1) O
O18 0.024(1) 0.032(1) 0.035(1) 0.000(1) 0.012(1) 0.003(1) O
O19 0.056(2) 0.097(2) 0.043(2) 0.042(2) -0.026(1) -0.027(2) O
O20 0.075(2) 0.027(1) 0.138(3) 0.022(1) 0.060(2) 0.037(2) O
O21 0.046(1) 0.045(1) 0.033(1) 0.019(1) 0.014(1) -0.006(1) O
O22 0.047(2) 0.081(2) 0.033(1) 0.034(1) -0.005(1) -0.026(1) O
O23 0.044(1) 0.040(1) 0.046(1) 0.018(1) 0.008(1) 0.020(1) O
O24 0.023(1) 0.045(2) 0.085(2) -0.009(1) 0.005(1) 0.004(2) O
N1 0.028(1) 0.025(1) 0.018(1) 0.010(1) -0.004(1) -0.004(1) N
N2 0.030(1) 0.026(1) 0.017(1) 0.011(1) 0.000(1) -0.003(1) N
N3 0.023(1) 0.025(1) 0.018(1) 0.006(1) 0.002(1) 0.002(1) N
N4 0.026(1) 0.022(1) 0.016(1) 0.006(1) 0.003(1) -0.001(1) N
N5 0.020(1) 0.020(1) 0.016(1) 0.001(1) 0.002(1) -0.001(1) N
N6 0.026(1) 0.020(1) 0.017(1) -0.003(1) 0.002(1) 0.002(1) N
N7 0.027(1) 0.025(1) 0.018(1) -0.005(1) 0.002(1) 0.004(1) N
N8 0.029(1) 0.030(1) 0.015(1) -0.005(1) 0.003(1) -0.001(1) N
N9 0.028(2) 0.024(1) 0.048(2) -0.008(1) 0.013(1) -0.002(1) N
N10 0.021(1) 0.019(1) 0.027(1) 0.002(1) 0.005(1) -0.002(1) N
C 0.017(1) 0.018(1) 0.015(1) 0.003(1) -0.001(1) -0.003(1) C
C' 0.017(1) 0.014(1) 0.012(1) 0.000(1) 0.002(1) 0.001(1) C
C1 0.029(2) 0.029(2) 0.030(2) 0.003(2) 0.002(2) -0.002(2) C
C2 0.034(2) 0.022(2) 0.030(2) 0.000(2) 0.004(2) -0.005(1) C
C3 0.032(2) 0.025(2) 0.029(2) 0.003(2) 0.003(2) -0.003(2) C
C4 0.023(2) 0.030(2) 0.022(2) 0.003(1) 0.000(1) 0.004(1) C
C5 0.029(2) 0.025(2) 0.041(2) 0.003(2) -0.008(2) 0.004(2) C
C6 0.041(2) 0.020(2) 0.023(2) -0.001(2) -0.004(2) -0.004(1) C
C7 0.028(2) 0.049(2) 0.071(3) -0.009(2) 0.012(2) -0.034(2) C
C8 0.028(2) 0.044(2) 0.033(2) -0.005(2) -0.002(2) -0.006(2) C
C9 0.029(2) 0.028(2) 0.050(2) -0.008(2) 0.000(2) 0.000(2) C
C10 0.038(2) 0.029(2) 0.029(2) 0.003(2) 0.011(2) 0.001(2) C
C11 0.024(2) 0.037(2) 0.035(2) 0.000(2) 0.005(2) 0.007(2) C
C12 0.038(2) 0.046(2) 0.039(2) -0.017(2) 0.007(2) 0.007(2) C
C13 0.037(2) 0.035(2) 0.031(2) -0.005(2) 0.009(2) -0.014(2) C
C14 0.029(2) 0.029(2) 0.021(2) 0.003(2) -0.005(1) -0.005(1) C
C15 0.030(2) 0.041(2) 0.028(2) 0.004(2) -0.003(2) -0.012(2) C
C16 0.026(2) 0.022(2) 0.030(2) -0.004(1) 0.009(1) -0.001(1) C
C17 0.019(2) 0.028(2) 0.030(2) -0.001(1) 0.005(1) 0.007(1) C
C18 0.030(2) 0.017(2) 0.018(2) 0.000(1) 0.001(1) 0.002(1) C
C19 0.041(2) 0.041(2) 0.025(2) 0.022(2) -0.003(2) -0.008(2) C
C20 0.039(2) 0.029(2) 0.061(2) 0.014(2) 0.022(2) 0.011(2) C
C21 0.036(2) 0.022(2) 0.020(2) 0.004(1) 0.000(1) -0.001(1) C
C22 0.025(2) 0.033(2) 0.028(2) 0.011(2) 0.000(2) -0.003(2) C
C23 0.025(2) 0.030(2) 0.026(2) 0.002(2) 0.006(1) -0.001(2) C
C24 0.028(2) 0.026(2) 0.038(2) 0.005(2) 0.006(2) 0.002(2) C
C25 0.023(2) 0.033(2) 0.021(2) 0.003(1) 0.000(1) 0.005(1) C
C26 0.023(2) 0.021(2) 0.026(2) 0.002(1) -0.001(1) 0.005(1) C
C27 0.026(2) 0.020(2) 0.032(2) 0.007(1) -0.004(2) -0.004(1) C
C28 0.028(2) 0.019(2) 0.022(2) 0.002(1) 0.010(1) -0.001(1) C
C29 0.024(2) 0.019(2) 0.029(2) 0.005(1) 0.007(1) -0.004(1) C
C30 0.031(2) 0.026(2) 0.025(2) 0.013(1) -0.001(1) -0.003(1) C
C31 0.038(2) 0.022(2) 0.027(2) -0.011(2) -0.002(2) 0.002(1) C
C32 0.031(2) 0.029(2) 0.031(2) -0.011(2) 0.002(2) 0.009(2) C
C33 0.037(2) 0.031(2) 0.021(2) -0.009(2) 0.004(2) 0.008(1) C
C34 0.036(2) 0.043(2) 0.014(2) -0.005(2) 0.000(1) -0.003(2) C
C35 0.028(2) 0.031(2) 0.024(2) 0.001(2) -0.006(2) -0.010(1) C
C36 0.021(2) 0.023(2) 0.026(2) -0.001(1) -0.001(1) -0.004(1) C
C37 0.157(5) 0.103(4) 0.055(3) -0.062(4) 0.023(4) -0.023(3) C
C111 0.050(3) 0.059(3) 0.082(3) -0.006(2) 0.016(3) -0.014(3) C
C112 0.055(3) 0.038(2) 0.052(2) 0.016(2) 0.010(2) 0.003(2) C
C113 0.053(3) 0.060(3) 0.090(4) 0.002(3) 0.018(3) -0.012(3) C
C114 0.052(3) 0.063(3) 0.040(2) 0.001(2) -0.007(2) 0.002(2) C
C115 0.109(4) 0.064(3) 0.119(5) -0.042(3) 0.012(4) -0.041(3) C
C116 0.077(3) 0.103(4) 0.089(4) -0.062(3) 0.011(3) -0.009(3) C
C117 0.070(3) 0.062(3) 0.101(4) 0.007(3) 0.044(3) 0.005(3) C
C118 0.030(2) 0.121(4) 0.057(3) -0.010(3) -0.001(2) 0.017(3) C
C211 0.111(4) 0.059(3) 0.096(4) 0.039(3) -0.061(3) -0.022(3) C
C212 0.186(5) 0.096(3) 0.031(2) -0.083(3) -0.051(3) 0.025(2) C
C213 0.060(3) 0.063(3) 0.077(3) 0.000(3) 0.012(3) -0.017(3) C
C214 0.109(4) 0.063(3) 0.026(2) 0.026(3) 0.028(2) 0.010(2) C
C215 0.070(3) 0.034(2) 0.069(3) 0.004(2) 0.022(2) 0.009(2) C
C216 0.057(2) 0.064(3) 0.103(3) -0.040(2) 0.052(2) -0.047(2) C
C217 0.053(3) 0.065(3) 0.042(2) -0.003(2) 0.006(2) 0.002(2) C
C218 0.043(2) 0.034(2) 0.042(2) -0.015(2) 0.009(2) -0.004(2) C

loop_
_atom_site_label
_atom_site_fract_x
_atom_site_fract_y
_atom_site_fract_z
_atom_site_occupancy
_atom_site_U_iso_or_equiv
_atom_site_thermal_displace_type
_atom_site_type_symbol
Cu1 0.17925(3) 0.14465(2) 0.40704(2) 1.00 0.02506(8) Uani Cu
Cu2 0.30265(3) 0.06861(2) 0.42423(2) 1.00 0.02297(8) Uani Cu
Cu3 0.22731(3) 0.09031(2) 0.27764(2) 1.00 0.02086(8) Uani Cu
Cu4 0.24568(3) 0.09205(1) -0.00195(2) 1.00 0.01942(8) Uani Cu
Cu5 0.36159(3) 0.16880(1) 0.03797(2) 1.00 0.01858(7) Uani Cu
Cu6 0.27443(3) 0.10601(2) 0.14965(2) 1.00 0.02253(8) Uani Cu
Fe1 0.21562(3) 0.16281(2) 0.54806(2) 1.00 0.01720(9) Uani Fe
Fe2 0.32660(3) 0.08598(2) 0.55334(2) 1.00 0.01876(9) Uani Fe
Fe3 0.14912(3) 0.07564(2) 0.49478(2) 1.00 0.02099(9) Uani Fe
Fe4 0.35507(3) 0.15965(2) 0.46377(2) 1.00 0.02035(9) Uani Fe
Fe5 0.27300(3) 0.12596(2) -0.13596(2) 1.00 0.01912(9) Uani Fe
Fe6 0.37994(3) 0.19584(2) -0.08499(2) 1.00 0.01593(8) Uani Fe
Fe7 0.41687(3) 0.10010(2) -0.04570(2) 1.00 0.01803(9) Uani Fe
Fe8 0.20191(3) 0.18354(2) -0.04321(2) 1.00 0.01627(8) Uani Fe
Cl1 0.5946(1) 0.59117(6) 0.40786(6) 1.00 0.0814(3) Uani Cl
Cl2 0.6783(2) 0.6779(1) 0.4695(1) 0.50 0.0778(8) Uiso Cl
Cl3 0.6242(5) 0.6861(3) 0.4429(3) 0.25 0.097(2) Uiso Cl
Cl4 0.7203(4) 0.6650(2) 0.4822(3) 0.25 0.069(1) Uiso Cl
O1 0.1321(2) 0.2558(1) 0.4924(1) 1.00 0.0505(7) Uani O
O2 0.0566(2) 0.1474(1) 0.6317(1) 1.00 0.0437(6) Uani O
O3 0.3393(2) 0.2111(1) 0.6535(1) 1.00 0.0441(6) Uani O
O4 0.3963(2) -0.01500(9) 0.5224(1) 1.00 0.0361(6) Uani O
O5 0.5103(2) 0.1231(1) 0.6117(1) 1.00 0.0512(6) Uani O
O6 0.2551(2) 0.0577(1) 0.6805(1) 1.00 0.0438(6) Uani O
O7 0.1494(2) -0.0192(1) 0.4225(2) 1.00 0.0933(9) Uani O
O8 -0.0370(2) 0.1105(1) 0.4372(2) 1.00 0.0600(7) Uani O
O9 0.0657(2) 0.0240(1) 0.6057(1) 1.00 0.0580(7) Uani O
O10 0.3031(2) 0.2381(1) 0.3667(1) 1.00 0.0504(7) Uani O
O11 0.5042(2) 0.1183(1) 0.3844(1) 1.00 0.0490(6) Uani O
O12 0.4888(2) 0.2283(1) 0.5372(2) 1.00 0.0699(8) Uani O
O13 0.1743(2) 0.0289(1) -0.1451(1) 1.00 0.0570(7) Uani O
O14 0.4077(2) 0.1165(1) -0.2400(1) 1.00 0.0366(5) Uani O
O15 0.1229(2) 0.1751(1) -0.2215(1) 1.00 0.0564(6) Uani O
O16 0.4249(2) 0.28106(9) 0.0037(1) 1.00 0.0398(6) Uani O
O17 0.3112(2) 0.25664(9) -0.1991(1) 1.00 0.0388(6) Uani O
O18 0.5733(2) 0.18214(9) -0.1295(1) 1.00 0.0301(5) Uani O
O19 0.5736(2) 0.1157(1) 0.0561(1) 1.00 0.0669(7) Uani O
O20 0.3770(2) -0.0030(1) -0.0047(2) 1.00 0.0774(8) Uani O
O21 0.5535(2) 0.0613(1) -0.1371(1) 1.00 0.0405(6) Uani O
O22 0.1834(2) 0.2311(1) 0.0860(1) 1.00 0.0538(6) Uani O
O23 0.1146(2) 0.2697(1) -0.1169(1) 1.00 0.0429(6) Uani O
O24 0.0221(2) 0.1269(1) -0.0451(2) 1.00 0.0510(7) Uani O
N1 0.1098(2) 0.1632(1) 0.3271(1) 1.00 0.0238(6) Uani N
N2 0.3460(2) 0.0274(1) 0.3562(1) 1.00 0.0243(6) Uani N
N3 0.1343(2) 0.1405(1) 0.2700(1) 1.00 0.0219(5) Uani N
N4 0.3175(2) 0.0395(1) 0.2919(1) 1.00 0.0215(5) Uani N
N5 0.3982(2) 0.1858(1) 0.1272(1) 1.00 0.0187(5) Uani N
N6 0.1789(2) 0.0478(1) 0.0512(1) 1.00 0.0208(5) Uani N
N7 0.1893(2) 0.0559(1) 0.1185(1) 1.00 0.0234(6) Uani N
N8 0.3611(2) 0.1569(1) 0.1754(1) 1.00 0.0244(6) Uani N
N9 -0.2666(2) 0.0977(1) 0.2681(2) 1.00 0.0329(7) Uani N
N10 0.2886(2) 0.3630(1) 0.2214(1) 1.00 0.0222(6) Uani N
C 0.2531(2) 0.1177(1) 0.4802(1) 1.00 0.0170(6) Uani C
C' 0.3108(2) 0.1430(1) -0.0452(1) 1.00 0.0144(6) Uani C
C1 0.1642(2) 0.2185(1) 0.5114(2) 1.00 0.0294(7) Uani C
C2 0.1194(3) 0.1512(1) 0.5978(2) 1.00 0.0285(8) Uani C
C3 0.2924(3) 0.1918(1) 0.6117(2) 1.00 0.0290(8) Uani C
C4 0.3689(2) 0.0254(1) 0.5304(2) 1.00 0.0249(7) Uani C
C5 0.4380(3) 0.1101(1) 0.5869(2) 1.00 0.0323(8) Uani C
C6 0.2819(3) 0.0696(1) 0.6310(2) 1.00 0.0284(7) Uani C
C7 0.1547(3) 0.0195(2) 0.4477(2) 1.00 0.0488(9) Uani C
C8 0.0377(3) 0.0980(1) 0.4573(2) 1.00 0.0355(8) Uani C
C9 0.0987(3) 0.0447(1) 0.5635(2) 1.00 0.0360(8) Uani C
C10 0.3172(3) 0.2058(1) 0.4035(2) 1.00 0.0319(8) Uani C
C11 0.4433(2) 0.1322(1) 0.4161(2) 1.00 0.0319(8) Uani C
C12 0.4361(3) 0.2016(2) 0.5103(2) 1.00 0.0408(8) Uani C
C13 0.2135(3) 0.0664(1) -0.1392(2) 1.00 0.0341(8) Uani C
C14 0.3560(2) 0.1192(1) -0.1992(2) 1.00 0.0266(7) Uani C
C15 0.1814(3) 0.1573(1) -0.1866(2) 1.00 0.0331(7) Uani C
C16 0.4088(2) 0.2459(1) -0.0277(2) 1.00 0.0256(7) Uani C
C17 0.3365(2) 0.2324(1) -0.1541(2) 1.00 0.0256(7) Uani C
C18 0.4977(2) 0.1854(1) -0.1107(2) 1.00 0.0218(7) Uani C
C19 0.5085(3) 0.1108(1) 0.0187(2) 1.00 0.0361(8) Uani C
C20 0.3856(3) 0.0389(1) -0.0188(2) 1.00 0.0420(9) Uani C
C21 0.4988(3) 0.0767(1) -0.1030(2) 1.00 0.0261(7) Uani C
C22 0.1965(2) 0.2118(1) 0.0365(2) 1.00 0.0291(7) Uani C
C23 0.1504(2) 0.2365(1) -0.0890(2) 1.00 0.0270(7) Uani C
C24 0.0939(2) 0.1481(1) -0.0422(2) 1.00 0.0306(8) Uani C
C25 0.0779(2) 0.1591(1) 0.2196(2) 1.00 0.0256(7) Uani C
C26 0.0161(2) 0.1945(1) 0.2427(2) 1.00 0.0237(7) Uani C
C27 0.0386(2) 0.1955(1) 0.3101(2) 1.00 0.0263(7) Uani C
C28 0.3677(2) 0.0102(1) 0.2525(2) 1.00 0.0224(6) Uani C
C29 0.4292(2) -0.0205(1) 0.2907(2) 1.00 0.0238(7) Uani C
C30 0.4132(2) -0.0083(1) 0.3556(2) 1.00 0.0275(7) Uani C
C31 0.1155(3) 0.0102(1) 0.0398(2) 1.00 0.0293(7) Uani C
C32 0.0843(3) -0.0067(1) 0.0992(2) 1.00 0.0303(7) Uani C
C33 0.1318(3) 0.0232(1) 0.1467(2) 1.00 0.0296(7) Uani C
C34 0.3950(3) 0.1752(1) 0.2341(2) 1.00 0.0310(7) Uani C
C35 0.4538(2) 0.2156(1) 0.2252(2) 1.00 0.0284(7) Uani C
C36 0.4534(2) 0.2212(1) 0.1575(2) 1.00 0.0237(7) Uani C
C37 0.6828(5) 0.6110(2) 0.4727(3) 1.00 0.104(2) Uani C
C111 -0.1623(3) 0.1087(2) 0.2690(3) 1.00 0.063(1) Uani C
C112 -0.0945(3) 0.0651(2) 0.2796(2) 1.00 0.048(1) Uani C
C113 -0.3217(3) 0.1489(2) 0.2586(3) 1.00 0.067(1) Uani C
C114 -0.3093(3) 0.1744(2) 0.1943(2) 1.00 0.051(1) Uani C
C115 -0.2972(4) 0.0618(2) 0.2146(3) 1.00 0.097(2) Uani C
C116 -0.3995(4) 0.0508(2) 0.1989(3) 1.00 0.089(1) Uani C
C117 -0.2955(4) 0.0770(2) 0.3335(3) 1.00 0.076(1) Uani C
C118 -0.2673(3) 0.1038(2) 0.3949(2) 1.00 0.070(1) Uani C
C211 0.3502(4) 0.3359(2) 0.2727(3) 1.00 0.092(1) Uani C
C212 0.3189(5) 0.3583(2) 0.3468(2) 1.00 0.108(1) Uani C
C213 0.3140(4) 0.3384(2) 0.1545(3) 1.00 0.066(1) Uani C
C214 0.2657(4) 0.3601(2) 0.0943(2) 1.00 0.065(1) Uani C
C215 0.3112(3) 0.4179(2) 0.2204(2) 1.00 0.057(1) Uani C
C216 0.4225(3) 0.4285(2) 0.2230(3) 1.00 0.072(1) Uani C
C217 0.1825(3) 0.3579(2) 0.2273(2) 1.00 0.053(1) Uani C
C218 0.1439(3) 0.3043(1) 0.2211(2) 1.00 0.0394(9) Uani C
H1 0.0801 0.1492 0.1735 1.00 0.0282 Uiso H
H2 -0.0321 0.2142 0.2172 1.00 0.0261 Uiso H
H3 0.0073 0.2167 0.3411 1.00 0.0290 Uiso H
H4 0.3615 0.0106 0.2044 1.00 0.0246 Uiso H
H5 0.4738 -0.0452 0.2755 1.00 0.0262 Uiso H
H6 0.4459 -0.0234 0.3947 1.00 0.0302 Uiso H
H7 0.0947 -0.0030 -0.0036 1.00 0.0322 Uiso H
H8 0.0392 -0.0336 0.1059 1.00 0.0333 Uiso H
H9 0.1247 0.0209 0.1940 1.00 0.0327 Uiso H
H10 0.3801 0.1618 0.2768 1.00 0.0341 Uiso H
H11 0.4880 0.2359 0.2592 1.00 0.0311 Uiso H
H12 0.4881 0.2470 0.1351 1.00 0.0260 Uiso H
H13 -0.1470 0.1327 0.3043 1.00 0.0694 Uiso H
H14 -0.1506 0.1239 0.2267 1.00 0.0694 Uiso H
H15 -0.0289 0.0770 0.2792 1.00 0.0530 Uiso H
H16 -0.1036 0.0495 0.3221 1.00 0.0530 Uiso H
H17 -0.1072 0.0406 0.2444 1.00 0.0530 Uiso H
H18 -0.2989 0.1714 0.2941 1.00 0.0735 Uiso H
H19 -0.3896 0.1424 0.2615 1.00 0.0735 Uiso H
H20 -0.3455 0.2056 0.1923 1.00 0.0577 Uiso H
H21 -0.2419 0.1816 0.1907 1.00 0.0577 Uiso H
H22 -0.3325 0.1526 0.1581 1.00 0.0577 Uiso H
H23 -0.2664 0.0300 0.2261 1.00 0.1067 Uiso H
H24 -0.2728 0.0747 0.1742 1.00 0.1067 Uiso H
H25 -0.4064 0.0267 0.1628 1.00 0.0981 Uiso H
H26 -0.4266 0.0369 0.2377 1.00 0.0981 Uiso H
H27 -0.4330 0.0816 0.1858 1.00 0.0981 Uiso H
H28 -0.2688 0.0434 0.3380 1.00 0.0835 Uiso H
H29 -0.3650 0.0750 0.3302 1.00 0.0835 Uiso H
H30 -0.2911 0.0859 0.4321 1.00 0.0763 Uiso H
H31 -0.1978 0.1058 0.4006 1.00 0.0763 Uiso H
H32 -0.2941 0.1374 0.3928 1.00 0.0763 Uiso H
H33 0.4174 0.3426 0.2673 1.00 0.1015 Uiso H
H34 0.3386 0.3000 0.2696 1.00 0.1015 Uiso H
H35 0.3572 0.3417 0.3825 1.00 0.1181 Uiso H
H36 0.3303 0.3942 0.3490 1.00 0.1181 Uiso H
H37 0.2515 0.3516 0.3513 1.00 0.1181 Uiso H
H38 0.2970 0.3030 0.1558 1.00 0.0728 Uiso H
H39 0.3827 0.3416 0.1513 1.00 0.0728 Uiso H
H40 0.2859 0.3425 0.0557 1.00 0.0713 Uiso H
H41 0.1968 0.3569 0.0959 1.00 0.0713 Uiso H
H42 0.2825 0.3954 0.0914 1.00 0.0713 Uiso H
H43 0.2853 0.4337 0.2585 1.00 0.0624 Uiso H
H44 0.2811 0.4324 0.1800 1.00 0.0624 Uiso H
H45 0.4336 0.4645 0.2222 1.00 0.0794 Uiso H
H46 0.4533 0.4144 0.2634 1.00 0.0794 Uiso H
H47 0.4491 0.4131 0.1849 1.00 0.0794 Uiso H
H48 0.1497 0.3780 0.1926 1.00 0.0583 Uiso H
H49 0.1681 0.3709 0.2703 1.00 0.0583 Uiso H
H50 0.0752 0.3045 0.2255 1.00 0.0433 Uiso H
H51 0.1568 0.2907 0.1782 1.00 0.0433 Uiso H
H52 0.1752 0.2836 0.2558 1.00 0.0433 Uiso H

loop_
_atom_type_symbol
_atom_type_oxidation_number
_atom_type_number_in_cell
_atom_type_scat_dispersion_real
_atom_type_scat_dispersion_imag
_atom_type_scat_source
Cu 0 24 0.2630 1.2660 'International Tables Vol IV Table 2.2A'
Fe 0 32 0.3010 0.8450 'International Tables Vol IV Table 2.2A'
Cl 0 8 0.1320 0.1590 'International Tables Vol IV Table 2.2A'
O 0 96 0.0080 0.0060 'International Tables Vol IV Table 2.2A'
N 0 40 0.0040 0.0030 'International Tables Vol IV Table 2.2A'
C 0 220 0.0020 0.0020 'International Tables Vol IV Table 2.2A'
H 0 216 0.0000 0.0000 'International Tables Vol IV Table 2.2A'

loop_
_geom_angle_atom_site_label_1
_geom_angle_atom_site_label_2
_geom_angle_atom_site_label_3
_geom_angle
_geom_angle_site_symmetry_1
_geom_angle_site_symmetry_2
_geom_angle_site_symmetry_3
_geom_angle_publ_flag
Cu2 Cu1 Cu3 65.05(2) 1_555 1_555 1_555 yes
Cu2 Cu1 Fe1 86.20(2) 1_555 1_555 1_555 yes
Cu2 Cu1 Fe3 60.85(2) 1_555 1_555 1_555 yes
Cu2 Cu1 Fe4 59.33(2) 1_555 1_555 1_555 yes
Cu2 Cu1 N1 126.6(1) 1_555 1_555 1_555 yes
Cu2 Cu1 C 45.3(1) 1_555 1_555 1_555 yes
Cu3 Cu1 Fe1 150.80(2) 1_555 1_555 1_555 yes
Cu3 Cu1 Fe3 107.56(2) 1_555 1_555 1_555 yes
Cu3 Cu1 Fe4 100.50(2) 1_555 1_555 1_555 yes
Cu3 Cu1 N1 61.9(1) 1_555 1_555 1_555 yes
Cu3 Cu1 C 110.2(1) 1_555 1_555 1_555 yes
Fe1 Cu1 Fe3 58.24(2) 1_555 1_555 1_555 yes
Fe1 Cu1 Fe4 57.51(1) 1_555 1_555 1_555 yes
Fe1 Cu1 N1 147.2(1) 1_555 1_555 1_555 yes
Fe1 Cu1 C 40.9(1) 1_555 1_555 1_555 yes
Fe3 Cu1 Fe4 90.16(2) 1_555 1_555 1_555 yes
Fe3 Cu1 N1 131.9(1) 1_555 1_555 1_555 yes
Fe3 Cu1 C 45.9(1) 1_555 1_555 1_555 yes
Fe4 Cu1 N1 136.8(1) 1_555 1_555 1_555 yes
Fe4 Cu1 C 44.3(1) 1_555 1_555 1_555 yes
N1 Cu1 C 171.7(1) 1_555 1_555 1_555 yes
Cu1 Cu2 Cu3 64.33(2) 1_555 1_555 1_555 yes
Cu1 Cu2 Fe2 91.68(2) 1_555 1_555 1_555 yes
Cu1 Cu2 Fe3 58.56(2) 1_555 1_555 1_555 yes
Cu1 Cu2 Fe4 60.33(2) 1_555 1_555 1_555 yes
Cu1 Cu2 N2 125.7(1) 1_555 1_555 1_555 yes
Cu1 Cu2 C 45.0(1) 1_555 1_555 1_555 yes
Cu3 Cu2 Fe2 155.79(2) 1_555 1_555 1_555 yes
Cu3 Cu2 Fe3 105.46(2) 1_555 1_555 1_555 yes
Cu3 Cu2 Fe4 100.63(2) 1_555 1_555 1_555 yes
Cu3 Cu2 N2 61.4(1) 1_555 1_555 1_555 yes
Cu3 Cu2 C 109.1(1) 1_555 1_555 1_555 yes
Fe2 Cu2 Fe3 60.57(2) 1_555 1_555 1_555 yes
Fe2 Cu2 Fe4 61.89(2) 1_555 1_555 1_555 yes
Fe2 Cu2 N2 142.5(1) 1_555 1_555 1_555 yes
Fe2 Cu2 C 46.7(1) 1_555 1_555 1_555 yes
Fe3 Cu2 Fe4 89.42(2) 1_555 1_555 1_555 yes
Fe3 Cu2 N2 137.9(1) 1_555 1_555 1_555 yes
Fe3 Cu2 C 44.6(1) 1_555 1_555 1_555 yes
Fe4 Cu2 N2 130.9(1) 1_555 1_555 1_555 yes
Fe4 Cu2 C 44.8(1) 1_555 1_555 1_555 yes
N2 Cu2 C 170.1(1) 1_555 1_555 1_555 yes
Cu1 Cu3 Cu2 50.62(1) 1_555 1_555 1_555 yes
Cu1 Cu3 Cu6 143.54(2) 1_555 1_555 1_555 yes
Cu1 Cu3 N3 62.8(1) 1_555 1_555 1_555 yes
Cu1 Cu3 N4 113.3(1) 1_555 1_555 1_555 yes
Cu2 Cu3 Cu6 146.47(2) 1_555 1_555 1_555 yes
Cu2 Cu3 N3 113.3(1) 1_555 1_555 1_555 yes
Cu2 Cu3 N4 62.7(1) 1_555 1_555 1_555 yes
Cu6 Cu3 N3 91.6(1) 1_555 1_555 1_555 yes
Cu6 Cu3 N4 92.8(1) 1_555 1_555 1_555 yes
N3 Cu3 N4 175.6(1) 1_555 1_555 1_555 yes
Cu5 Cu4 Cu6 65.15(1) 1_555 1_555 1_555 yes
Cu5 Cu4 Fe5 85.79(2) 1_555 1_555 1_555 yes
Cu5 Cu4 Fe7 59.68(2) 1_555 1_555 1_555 yes
Cu5 Cu4 Fe8 60.93(1) 1_555 1_555 1_555 yes
Cu5 Cu4 N6 127.9(1) 1_555 1_555 1_555 yes
Cu5 Cu4 C' 45.0(1) 1_555 1_555 1_555 yes
Cu6 Cu4 Fe5 150.74(2) 1_555 1_555 1_555 yes
Cu6 Cu4 Fe7 105.73(2) 1_555 1_555 1_555 yes
Cu6 Cu4 Fe8 102.36(2) 1_555 1_555 1_555 yes
Cu6 Cu4 N6 62.7(1) 1_555 1_555 1_555 yes
Cu6 Cu4 C' 110.08(7) 1_555 1_555 1_555 yes
Fe5 Cu4 Fe7 58.24(1) 1_555 1_555 1_555 yes
Fe5 Cu4 Fe8 57.38(2) 1_555 1_555 1_555 yes
Fe5 Cu4 N6 146.0(1) 1_555 1_555 1_555 yes
Fe5 Cu4 C' 40.8(1) 1_555 1_555 1_555 yes
Fe7 Cu4 Fe8 90.80(2) 1_555 1_555 1_555 yes
Fe7 Cu4 N6 138.2(1) 1_555 1_555 1_555 yes
Fe7 Cu4 C' 45.6(1) 1_555 1_555 1_555 yes
Fe8 Cu4 N6 130.1(1) 1_555 1_555 1_555 yes
Fe8 Cu4 C' 45.2(1) 1_555 1_555 1_555 yes
N6 Cu4 C' 171.7(1) 1_555 1_555 1_555 yes
Cu4 Cu5 Cu6 63.50(1) 1_555 1_555 1_555 yes
Cu4 Cu5 Fe6 91.30(2) 1_555 1_555 1_555 yes
Cu4 Cu5 Fe7 58.82(1) 1_555 1_555 1_555 yes
Cu4 Cu5 Fe8 58.39(2) 1_555 1_555 1_555 yes
Cu4 Cu5 N5 125.5(1) 1_555 1_555 1_555 yes
Cu4 Cu5 C' 44.4(1) 1_555 1_555 1_555 yes
Cu6 Cu5 Fe6 154.55(2) 1_555 1_555 1_555 yes
Cu6 Cu5 Fe7 103.96(2) 1_555 1_555 1_555 yes
Cu6 Cu5 Fe8 99.67(2) 1_555 1_555 1_555 yes
Cu6 Cu5 N5 62.1(1) 1_555 1_555 1_555 yes
Cu6 Cu5 C' 107.8(1) 1_555 1_555 1_555 yes
Fe6 Cu5 Fe7 61.86(2) 1_555 1_555 1_555 yes
Fe6 Cu5 Fe8 61.16(2) 1_555 1_555 1_555 yes
Fe6 Cu5 N5 143.2(1) 1_555 1_555 1_555 yes
Fe6 Cu5 C' 46.9(1) 1_555 1_555 1_555 yes
Fe7 Cu5 Fe8 88.79(2) 1_555 1_555 1_555 yes
Fe7 Cu5 N5 134.8(1) 1_555 1_555 1_555 yes
Fe7 Cu5 C' 45.0(1) 1_555 1_555 1_555 yes
Fe8 Cu5 N5 134.2(1) 1_555 1_555 1_555 yes
Fe8 Cu5 C' 43.8(1) 1_555 1_555 1_555 yes
N5 Cu5 C' 169.9(1) 1_555 1_555 1_555 yes
Cu3 Cu6 Cu4 153.47(2) 1_555 1_555 1_555 yes
Cu3 Cu6 Cu5 153.41(2) 1_555 1_555 1_555 yes
Cu3 Cu6 N7 91.1(1) 1_555 1_555 1_555 yes
Cu3 Cu6 N8 92.5(1) 1_555 1_555 1_555 yes
Cu4 Cu6 Cu5 51.36(1) 1_555 1_555 1_555 yes
Cu4 Cu6 N7 62.9(1) 1_555 1_555 1_555 yes
Cu4 Cu6 N8 113.5(1) 1_555 1_555 1_555 yes
Cu5 Cu6 N7 114.2(1) 1_555 1_555 1_555 yes
Cu5 Cu6 N8 62.2(1) 1_555 1_555 1_555 yes
N7 Cu6 N8 176.4(1) 1_555 1_555 1_555 yes
Cu1 Fe1 Fe2 88.25(2) 1_555 1_555 1_555 yes
Cu1 Fe1 Fe3 55.46(2) 1_555 1_555 1_555 yes
Cu1 Fe1 Fe4 56.82(1) 1_555 1_555 1_555 yes
Cu1 Fe1 C 39.8(1) 1_555 1_555 1_555 yes
Cu1 Fe1 C1 72.2(1) 1_555 1_555 1_555 yes
Cu1 Fe1 C2 116.5(1) 1_555 1_555 1_555 yes
Cu1 Fe1 C3 146.3(1) 1_555 1_555 1_555 yes
Fe2 Fe1 Fe3 61.31(2) 1_555 1_555 1_555 yes
Fe2 Fe1 Fe4 62.34(2) 1_555 1_555 1_555 yes
Fe2 Fe1 C 48.4(1) 1_555 1_555 1_555 yes
Fe2 Fe1 C1 154.6(1) 1_555 1_555 1_555 yes
Fe2 Fe1 C2 108.7(1) 1_555 1_555 1_555 yes
Fe2 Fe1 C3 89.1(1) 1_555 1_555 1_555 yes
Fe3 Fe1 Fe4 87.95(2) 1_555 1_555 1_555 yes
Fe3 Fe1 C 44.1(1) 1_555 1_555 1_555 yes
Fe3 Fe1 C1 115.6(1) 1_555 1_555 1_555 yes
Fe3 Fe1 C2 79.8(1) 1_555 1_555 1_555 yes
Fe3 Fe1 C3 146.1(1) 1_555 1_555 1_555 yes
Fe4 Fe1 C 43.8(1) 1_555 1_555 1_555 yes
Fe4 Fe1 C1 92.9(1) 1_555 1_555 1_555 yes
Fe4 Fe1 C2 167.5(1) 1_555 1_555 1_555 yes
Fe4 Fe1 C3 92.6(1) 1_555 1_555 1_555 yes
C Fe1 C1 110.1(1) 1_555 1_555 1_555 yes
C Fe1 C2 123.8(1) 1_555 1_555 1_555 yes
C Fe1 C3 127.0(1) 1_555 1_555 1_555 yes
C1 Fe1 C2 94.7(2) 1_555 1_555 1_555 yes
C1 Fe1 C3 98.2(2) 1_555 1_555 1_555 yes
C2 Fe1 C3 96.1(2) 1_555 1_555 1_555 yes
Cu2 Fe2 Fe1 93.80(2) 1_555 1_555 1_555 yes
Cu2 Fe2 Fe3 60.13(2) 1_555 1_555 1_555 yes
Cu2 Fe2 Fe4 58.84(2) 1_555 1_555 1_555 yes
Cu2 Fe2 C 45.6(1) 1_555 1_555 1_555 yes
Cu2 Fe2 C4 66.8(1) 1_555 1_555 1_555 yes
Cu2 Fe2 C5 119.0(1) 1_555 1_555 1_555 yes
Cu2 Fe2 C6 142.9(1) 1_555 1_555 1_555 yes
Fe1 Fe2 Fe3 61.73(2) 1_555 1_555 1_555 yes
Fe1 Fe2 Fe4 61.03(2) 1_555 1_555 1_555 yes
Fe1 Fe2 C 48.2(1) 1_555 1_555 1_555 yes
Fe1 Fe2 C4 156.6(1) 1_555 1_555 1_555 yes
Fe1 Fe2 C5 103.8(1) 1_555 1_555 1_555 yes
Fe1 Fe2 C6 88.9(1) 1_555 1_555 1_555 yes
Fe3 Fe2 Fe4 87.48(2) 1_555 1_555 1_555 yes
Fe3 Fe2 C 44.3(1) 1_555 1_555 1_555 yes
Fe3 Fe2 C4 96.1(1) 1_555 1_555 1_555 yes
Fe3 Fe2 C5 164.5(1) 1_555 1_555 1_555 yes
Fe3 Fe2 C6 89.5(1) 1_555 1_555 1_555 yes
Fe4 Fe2 C 43.1(1) 1_555 1_555 1_555 yes
Fe4 Fe2 C4 114.1(1) 1_555 1_555 1_555 yes
Fe4 Fe2 C5 80.0(1) 1_555 1_555 1_555 yes
Fe4 Fe2 C6 147.1(1) 1_555 1_555 1_555 yes
C Fe2 C4 111.2(1) 1_555 1_555 1_555 yes
C Fe2 C5 122.5(1) 1_555 1_555 1_555 yes
C Fe2 C6 125.4(1) 1_555 1_555 1_555 yes
C4 Fe2 C5 97.3(2) 1_555 1_555 1_555 yes
C4 Fe2 C6 98.8(2) 1_555 1_555 1_555 yes
C5 Fe2 C6 96.1(2) 1_555 1_555 1_555 yes
Cu1 Fe3 Cu2 60.60(2) 1_555 1_555 1_555 yes
Cu1 Fe3 Fe1 66.30(2) 1_555 1_555 1_555 yes
Cu1 Fe3 Fe2 92.14(2) 1_555 1_555 1_555 yes
Cu1 Fe3 C 46.1(1) 1_555 1_555 1_555 yes
Cu1 Fe3 C7 102.2(1) 1_555 1_555 1_555 yes
Cu1 Fe3 C8 69.9(1) 1_555 1_555 1_555 yes
Cu1 Fe3 C9 159.6(1) 1_555 1_555 1_555 yes
Cu2 Fe3 Fe1 90.40(2) 1_555 1_555 1_555 yes
Cu2 Fe3 Fe2 59.31(2) 1_555 1_555 1_555 yes
Cu2 Fe3 C 45.1(1) 1_555 1_555 1_555 yes
Cu2 Fe3 C7 65.5(1) 1_555 1_555 1_555 yes
Cu2 Fe3 C8 120.5(1) 1_555 1_555 1_555 yes
Cu2 Fe3 C9 139.1(1) 1_555 1_555 1_555 yes
Fe1 Fe3 Fe2 56.96(2) 1_555 1_555 1_555 yes
Fe1 Fe3 C 45.6(1) 1_555 1_555 1_555 yes
Fe1 Fe3 C7 155.6(1) 1_555 1_555 1_555 yes
Fe1 Fe3 C8 98.5(1) 1_555 1_555 1_555 yes
Fe1 Fe3 C9 103.1(1) 1_555 1_555 1_555 yes
Fe2 Fe3 C 46.0(1) 1_555 1_555 1_555 yes
Fe2 Fe3 C7 104.3(1) 1_555 1_555 1_555 yes
Fe2 Fe3 C8 154.6(1) 1_555 1_555 1_555 yes
Fe2 Fe3 C9 96.2(1) 1_555 1_555 1_555 yes
C Fe3 C7 110.6(2) 1_555 1_555 1_555 yes
C Fe3 C8 113.4(2) 1_555 1_555 1_555 yes
C Fe3 C9 138.2(1) 1_555 1_555 1_555 yes
C7 Fe3 C8 97.2(2) 1_555 1_555 1_555 yes
C7 Fe3 C9 93.7(2) 1_555 1_555 1_555 yes
C8 Fe3 C9 95.8(2) 1_555 1_555 1_555 yes
Cu1 Fe4 Cu2 60.34(2) 1_555 1_555 1_555 yes
Cu1 Fe4 Fe1 65.67(2) 1_555 1_555 1_555 yes
Cu1 Fe4 Fe2 90.17(2) 1_555 1_555 1_555 yes
Cu1 Fe4 C 45.0(1) 1_555 1_555 1_555 yes
Cu1 Fe4 C10 65.9(1) 1_555 1_555 1_555 yes
Cu1 Fe4 C11 111.1(1) 1_555 1_555 1_555 yes
Cu1 Fe4 C12 147.2(1) 1_555 1_555 1_555 yes
Cu2 Fe4 Fe1 91.31(2) 1_555 1_555 1_555 yes
Cu2 Fe4 Fe2 59.26(2) 1_555 1_555 1_555 yes
Cu2 Fe4 C 45.9(1) 1_555 1_555 1_555 yes
Cu2 Fe4 C10 111.3(1) 1_555 1_555 1_555 yes
Cu2 Fe4 C11 69.3(1) 1_555 1_555 1_555 yes
Cu2 Fe4 C12 151.1(1) 1_555 1_555 1_555 yes
Fe1 Fe4 Fe2 56.64(2) 1_555 1_555 1_555 yes
Fe1 Fe4 C 45.8(1) 1_555 1_555 1_555 yes
Fe1 Fe4 C10 102.7(1) 1_555 1_555 1_555 yes
Fe1 Fe4 C11 157.3(1) 1_555 1_555 1_555 yes
Fe1 Fe4 C12 96.1(1) 1_555 1_555 1_555 yes
Fe2 Fe4 C 45.2(1) 1_555 1_555 1_555 yes
Fe2 Fe4 C10 154.4(1) 1_555 1_555 1_555 yes
Fe2 Fe4 C11 101.9(1) 1_555 1_555 1_555 yes
Fe2 Fe4 C12 102.4(1) 1_555 1_555 1_555 yes
C Fe4 C10 110.1(1) 1_555 1_555 1_555 yes
C Fe4 C11 115.0(2) 1_555 1_555 1_555 yes
C Fe4 C12 137.5(2) 1_555 1_555 1_555 yes
C10 Fe4 C11 95.4(2) 1_555 1_555 1_555 yes
C10 Fe4 C12 94.2(2) 1_555 1_555 1_555 yes
C11 Fe4 C12 96.0(2) 1_555 1_555 1_555 yes
Cu4 Fe5 Fe6 87.88(2) 1_555 1_555 1_555 yes
Cu4 Fe5 Fe7 55.55(1) 1_555 1_555 1_555 yes
Cu4 Fe5 Fe8 56.06(1) 1_555 1_555 1_555 yes
Cu4 Fe5 C' 39.7(1) 1_555 1_555 1_555 yes
Cu4 Fe5 C13 70.5(1) 1_555 1_555 1_555 yes
Cu4 Fe5 C14 140.2(1) 1_555 1_555 1_555 yes
Cu4 Fe5 C15 122.7(1) 1_555 1_555 1_555 yes
Fe6 Fe5 Fe7 61.89(2) 1_555 1_555 1_555 yes
Fe6 Fe5 Fe8 62.37(2) 1_555 1_555 1_555 yes
Fe6 Fe5 C' 48.2(1) 1_555 1_555 1_555 yes
Fe6 Fe5 C13 156.4(1) 1_555 1_555 1_555 yes
Fe6 Fe5 C14 88.3(1) 1_555 1_555 1_555 yes
Fe6 Fe5 C15 105.4(1) 1_555 1_555 1_555 yes
Fe7 Fe5 Fe8 88.20(2) 1_555 1_555 1_555 yes
Fe7 Fe5 C' 43.8(1) 1_555 1_555 1_555 yes
Fe7 Fe5 C13 96.9(1) 1_555 1_555 1_555 yes
Fe7 Fe5 C14 88.2(1) 1_555 1_555 1_555 yes
Fe7 Fe5 C15 166.4(1) 1_555 1_555 1_555 yes
Fe8 Fe5 C' 44.4(1) 1_555 1_555 1_555 yes
Fe8 Fe5 C13 109.7(1) 1_555 1_555 1_555 yes
Fe8 Fe5 C14 148.2(1) 1_555 1_555 1_555 yes
Fe8 Fe5 C15 81.2(1) 1_555 1_555 1_555 yes
C' Fe5 C13 109.8(1) 1_555 1_555 1_555 yes
C' Fe5 C14 123.7(1) 1_555 1_555 1_555 yes
C' Fe5 C15 124.8(1) 1_555 1_555 1_555 yes
C13 Fe5 C14 102.0(2) 1_555 1_555 1_555 yes
C13 Fe5 C15 94.6(2) 1_555 1_555 1_555 yes
C14 Fe5 C15 96.4(2) 1_555 1_555 1_555 yes
Cu5 Fe6 Fe5 95.03(2) 1_555 1_555 1_555 yes
Cu5 Fe6 Fe7 59.53(1) 1_555 1_555 1_555 yes
Cu5 Fe6 Fe8 60.87(2) 1_555 1_555 1_555 yes
Cu5 Fe6 C' 46.5(1) 1_555 1_555 1_555 yes
Cu5 Fe6 C16 67.9(1) 1_555 1_555 1_555 yes
Cu5 Fe6 C17 148.0(1) 1_555 1_555 1_555 yes
Cu5 Fe6 C18 113.0(1) 1_555 1_555 1_555 yes
Fe5 Fe6 Fe7 61.75(2) 1_555 1_555 1_555 yes
Fe5 Fe6 Fe8 60.92(2) 1_555 1_555 1_555 yes
Fe5 Fe6 C' 48.5(1) 1_555 1_555 1_555 yes
Fe5 Fe6 C16 154.0(1) 1_555 1_555 1_555 yes
Fe5 Fe6 C17 85.7(1) 1_555 1_555 1_555 yes
Fe5 Fe6 C18 107.1(1) 1_555 1_555 1_555 yes
Fe7 Fe6 Fe8 87.38(2) 1_555 1_555 1_555 yes
Fe7 Fe6 C' 43.8(1) 1_555 1_555 1_555 yes
Fe7 Fe6 C16 118.7(1) 1_555 1_555 1_555 yes
Fe7 Fe6 C17 142.6(1) 1_555 1_555 1_555 yes
Fe7 Fe6 C18 77.2(1) 1_555 1_555 1_555 yes
Fe8 Fe6 C' 43.6(1) 1_555 1_555 1_555 yes
Fe8 Fe6 C16 93.2(1) 1_555 1_555 1_555 yes
Fe8 Fe6 C17 92.5(1) 1_555 1_555 1_555 yes
Fe8 Fe6 C18 164.0(1) 1_555 1_555 1_555 yes
C' Fe6 C16 111.7(1) 1_555 1_555 1_555 yes
C' Fe6 C17 125.4(1) 1_555 1_555 1_555 yes
C' Fe6 C18 120.9(1) 1_555 1_555 1_555 yes
C16 Fe6 C17 98.7(2) 1_555 1_555 1_555 yes
C16 Fe6 C18 97.8(1) 1_555 1_555 1_555 yes
C17 Fe6 C18 97.2(1) 1_555 1_555 1_555 yes
Cu4 Fe7 Cu5 61.50(1) 1_555 1_555 1_555 yes
Cu4 Fe7 Fe5 66.22(2) 1_555 1_555 1_555 yes
Cu4 Fe7 Fe6 90.98(2) 1_555 1_555 1_555 yes
Cu4 Fe7 C' 46.0(1) 1_555 1_555 1_555 yes
Cu4 Fe7 C19 113.0(1) 1_555 1_555 1_555 yes
Cu4 Fe7 C20 64.6(1) 1_555 1_555 1_555 yes
Cu4 Fe7 C21 146.1(1) 1_555 1_555 1_555 yes
Cu5 Fe7 Fe5 91.04(2) 1_555 1_555 1_555 yes
Cu5 Fe7 Fe6 58.62(2) 1_555 1_555 1_555 yes
Cu5 Fe7 C' 46.0(1) 1_555 1_555 1_555 yes
Cu5 Fe7 C19 69.5(1) 1_555 1_555 1_555 yes
Cu5 Fe7 C20 110.2(1) 1_555 1_555 1_555 yes
Cu5 Fe7 C21 151.8(1) 1_555 1_555 1_555 yes
Fe5 Fe7 Fe6 56.36(2) 1_555 1_555 1_555 yes
Fe5 Fe7 C' 45.5(1) 1_555 1_555 1_555 yes
Fe5 Fe7 C19 155.8(1) 1_555 1_555 1_555 yes
Fe5 Fe7 C20 104.6(1) 1_555 1_555 1_555 yes
Fe5 Fe7 C21 97.5(1) 1_555 1_555 1_555 yes
Fe6 Fe7 C' 45.1(1) 1_555 1_555 1_555 yes
Fe6 Fe7 C19 100.1(1) 1_555 1_555 1_555 yes
Fe6 Fe7 C20 154.7(1) 1_555 1_555 1_555 yes
Fe6 Fe7 C21 104.6(1) 1_555 1_555 1_555 yes
C' Fe7 C19 115.1(2) 1_555 1_555 1_555 yes
C' Fe7 C20 110.1(2) 1_555 1_555 1_555 yes
C' Fe7 C21 139.2(1) 1_555 1_555 1_555 yes
C19 Fe7 C20 95.9(2) 1_555 1_555 1_555 yes
C19 Fe7 C21 93.9(2) 1_555 1_555 1_555 yes
C20 Fe7 C21 93.6(2) 1_555 1_555 1_555 yes
Cu4 Fe8 Cu5 60.68(1) 1_555 1_555 1_555 yes
Cu4 Fe8 Fe5 66.56(2) 1_555 1_555 1_555 yes
Cu4 Fe8 Fe6 90.77(2) 1_555 1_555 1_555 yes
Cu4 Fe8 C' 45.8(1) 1_555 1_555 1_555 yes
Cu4 Fe8 C22 97.3(1) 1_555 1_555 1_555 yes
Cu4 Fe8 C23 163.5(1) 1_555 1_555 1_555 yes
Cu4 Fe8 C24 71.6(1) 1_555 1_555 1_555 yes
Cu5 Fe8 Fe5 90.57(2) 1_555 1_555 1_555 yes
Cu5 Fe8 Fe6 57.97(2) 1_555 1_555 1_555 yes
Cu5 Fe8 C' 44.8(1) 1_555 1_555 1_555 yes
Cu5 Fe8 C22 66.5(1) 1_555 1_555 1_555 yes
Cu5 Fe8 C23 134.9(1) 1_555 1_555 1_555 yes
Cu5 Fe8 C24 125.4(1) 1_555 1_555 1_555 yes
Fe5 Fe8 Fe6 56.71(2) 1_555 1_555 1_555 yes
Fe5 Fe8 C' 46.2(1) 1_555 1_555 1_555 yes
Fe5 Fe8 C22 156.8(1) 1_555 1_555 1_555 yes
Fe5 Fe8 C23 104.0(1) 1_555 1_555 1_555 yes
Fe5 Fe8 C24 93.7(1) 1_555 1_555 1_555 yes
Fe6 Fe8 C' 45.0(1) 1_555 1_555 1_555 yes
Fe6 Fe8 C22 109.4(1) 1_555 1_555 1_555 yes
Fe6 Fe8 C23 94.9(1) 1_555 1_555 1_555 yes
Fe6 Fe8 C24 150.1(1) 1_555 1_555 1_555 yes
C' Fe8 C22 110.6(1) 1_555 1_555 1_555 yes
C' Fe8 C23 137.2(1) 1_555 1_555 1_555 yes
C' Fe8 C24 112.8(1) 1_555 1_555 1_555 yes
C22 Fe8 C23 95.3(2) 1_555 1_555 1_555 yes
C22 Fe8 C24 96.9(2) 1_555 1_555 1_555 yes
C23 Fe8 C24 96.5(2) 1_555 1_555 1_555 yes
Cl3 Cl1 C37 56.2(2) 1_555 1_555 1_555 yes
Cl3 Cl2 Cl4 160.8(7) 1_555 1_555 1_555 yes
Cl3 Cl2 C37 106.4(5) 1_555 1_555 1_555 yes
Cl4 Cl2 C37 58.6(5) 1_555 1_555 1_555 yes
Cl1 Cl3 Cl2 92.0(5) 1_555 1_555 1_555 yes
Cl1 Cl3 Cl4 84.7(3) 1_555 1_555 1_555 yes
Cl1 Cl3 C37 42.5(2) 1_555 1_555 1_555 yes
Cl2 Cl3 Cl4 8.3(3) 1_555 1_555 1_555 yes
Cl2 Cl3 C37 50.2(4) 1_555 1_555 1_555 yes
Cl4 Cl3 C37 43.6(3) 1_555 1_555 1_555 yes
Cl2 Cl4 Cl3 10.8(4) 1_555 1_555 1_555 yes
Cl2 Cl4 C37 98.2(6) 1_555 1_555 1_555 yes
Cl3 Cl4 C37 90.0(4) 1_555 1_555 1_555 yes
Cu1 N1 N3 117.6(2) 1_555 1_555 1_555 yes
Cu1 N1 C27 135.3(2) 1_555 1_555 1_555 yes
N3 N1 C27 107.1(3) 1_555 1_555 1_555 yes
Cu2 N2 N4 117.9(2) 1_555 1_555 1_555 yes
Cu2 N2 C30 133.0(2) 1_555 1_555 1_555 yes
N4 N2 C30 108.1(3) 1_555 1_555 1_555 yes
Cu3 N3 N1 117.6(2) 1_555 1_555 1_555 yes
Cu3 N3 C25 134.2(2) 1_555 1_555 1_555 yes
N1 N3 C25 108.1(3) 1_555 1_555 1_555 yes
Cu3 N4 N2 117.6(2) 1_555 1_555 1_555 yes
Cu3 N4 C28 135.0(2) 1_555 1_555 1_555 yes
N2 N4 C28 107.4(2) 1_555 1_555 1_555 yes
Cu5 N5 N8 117.0(2) 1_555 1_555 1_555 yes
Cu5 N5 C36 135.2(2) 1_555 1_555 1_555 yes
N8 N5 C36 107.8(2) 1_555 1_555 1_555 yes
Cu4 N6 N7 116.5(2) 1_555 1_555 1_555 yes
Cu4 N6 C31 135.5(2) 1_555 1_555 1_555 yes
N7 N6 C31 107.8(3) 1_555 1_555 1_555 yes
Cu6 N7 N6 117.7(2) 1_555 1_555 1_555 yes
Cu6 N7 C33 135.0(2) 1_555 1_555 1_555 yes
N6 N7 C33 107.4(3) 1_555 1_555 1_555 yes
Cu6 N8 N5 118.7(2) 1_555 1_555 1_555 yes
Cu6 N8 C34 133.7(2) 1_555 1_555 1_555 yes
N5 N8 C34 107.4(3) 1_555 1_555 1_555 yes
C111 N9 C113 107.7(3) 1_555 1_555 1_555 yes
C111 N9 C115 111.4(4) 1_555 1_555 1_555 yes
C111 N9 C117 112.8(3) 1_555 1_555 1_555 yes
C113 N9 C115 110.8(3) 1_555 1_555 1_555 yes
C113 N9 C117 105.2(3) 1_555 1_555 1_555 yes
C115 N9 C117 108.8(4) 1_555 1_555 1_555 yes
C211 N10 C213 104.0(3) 1_555 1_555 1_555 yes
C211 N10 C215 111.9(3) 1_555 1_555 1_555 yes
C211 N10 C217 115.2(3) 1_555 1_555 1_555 yes
C213 N10 C215 109.5(3) 1_555 1_555 1_555 yes
C213 N10 C217 108.6(3) 1_555 1_555 1_555 yes
C215 N10 C217 107.5(3) 1_555 1_555 1_555 yes
Cu1 C Cu2 89.8(1) 1_555 1_555 1_555 yes
Cu1 C Fe1 99.3(1) 1_555 1_555 1_555 yes
Cu1 C Fe2 176.5(2) 1_555 1_555 1_555 yes
Cu1 C Fe3 88.0(1) 1_555 1_555 1_555 yes
Cu1 C Fe4 90.8(1) 1_555 1_555 1_555 yes
Cu2 C Fe1 171.0(2) 1_555 1_555 1_555 yes
Cu2 C Fe2 87.7(1) 1_555 1_555 1_555 yes
Cu2 C Fe3 90.3(1) 1_555 1_555 1_555 yes
Cu2 C Fe4 89.3(1) 1_555 1_555 1_555 yes
Fe1 C Fe2 83.3(1) 1_555 1_555 1_555 yes
Fe1 C Fe3 90.3(1) 1_555 1_555 1_555 yes
Fe1 C Fe4 90.4(1) 1_555 1_555 1_555 yes
Fe2 C Fe3 89.6(1) 1_555 1_555 1_555 yes
Fe2 C Fe4 91.6(1) 1_555 1_555 1_555 yes
Fe3 C Fe4 178.7(2) 1_555 1_555 1_555 yes
Cu4 C' Cu5 90.6(1) 1_555 1_555 1_555 yes
Cu4 C' Fe5 99.5(1) 1_555 1_555 1_555 yes
Cu4 C' Fe6 177.2(2) 1_555 1_555 1_555 yes
Cu4 C' Fe7 88.5(1) 1_555 1_555 1_555 yes
Cu4 C' Fe8 89.0(1) 1_555 1_555 1_555 yes
Cu5 C' Fe5 169.9(2) 1_555 1_555 1_555 yes
Cu5 C' Fe6 86.6(1) 1_555 1_555 1_555 yes
Cu5 C' Fe7 88.9(1) 1_555 1_555 1_555 yes
Cu5 C' Fe8 91.4(1) 1_555 1_555 1_555 yes
Fe5 C' Fe6 83.3(1) 1_555 1_555 1_555 yes
Fe5 C' Fe7 90.7(1) 1_555 1_555 1_555 yes
Fe5 C' Fe8 89.4(1) 1_555 1_555 1_555 yes
Fe6 C' Fe7 91.2(1) 1_555 1_555 1_555 yes
Fe6 C' Fe8 91.3(1) 1_555 1_555 1_555 yes
Fe7 C' Fe8 177.5(2) 1_555 1_555 1_555 yes
Fe1 C1 O1 175.0(3) 1_555 1_555 1_555 yes
Fe1 C2 O2 174.9(3) 1_555 1_555 1_555 yes
Fe1 C3 O3 177.8(3) 1_555 1_555 1_555 yes
Fe2 C4 O4 172.9(3) 1_555 1_555 1_555 yes
Fe2 C5 O5 175.4(3) 1_555 1_555 1_555 yes
Fe2 C6 O6 177.7(3) 1_555 1_555 1_555 yes
Fe3 C7 O7 171.0(4) 1_555 1_555 1_555 yes
Fe3 C8 O8 174.6(4) 1_555 1_555 1_555 yes
Fe3 C9 O9 177.9(3) 1_555 1_555 1_555 yes
Fe4 C10 O10 171.9(3) 1_555 1_555 1_555 yes
Fe4 C11 O11 174.1(3) 1_555 1_555 1_555 yes
Fe4 C12 O12 177.1(4) 1_555 1_555 1_555 yes
Fe5 C13 O13 176.1(3) 1_555 1_555 1_555 yes
Fe5 C14 O14 177.8(3) 1_555 1_555 1_555 yes
Fe5 C15 O15 176.1(3) 1_555 1_555 1_555 yes
Fe6 C16 O16 173.1(3) 1_555 1_555 1_555 yes
Fe6 C17 O17 177.9(3) 1_555 1_555 1_555 yes
Fe6 C18 O18 174.8(3) 1_555 1_555 1_555 yes
Fe7 C19 O19 173.3(3) 1_555 1_555 1_555 yes
Fe7 C20 O20 170.6(4) 1_555 1_555 1_555 yes
Fe7 C21 O21 177.1(3) 1_555 1_555 1_555 yes
Fe8 C22 O22 173.0(3) 1_555 1_555 1_555 yes
Fe8 C23 O23 177.4(3) 1_555 1_555 1_555 yes
Fe8 C24 O24 175.6(3) 1_555 1_555 1_555 yes
N3 C25 C26 110.0(3) 1_555 1_555 1_555 yes
N3 C25 H1 125.0 1_555 1_555 1_555 yes
C26 C25 H1 125.0 1_555 1_555 1_555 yes
C25 C26 C27 104.2(3) 1_555 1_555 1_555 yes
C25 C26 H2 127.9 1_555 1_555 1_555 yes
C27 C26 H2 127.9 1_555 1_555 1_555 yes
N1 C27 C26 110.6(3) 1_555 1_555 1_555 yes
N1 C27 H3 124.7 1_555 1_555 1_555 yes
C26 C27 H3 124.7 1_555 1_555 1_555 yes
N4 C28 C29 109.9(3) 1_555 1_555 1_555 yes
N4 C28 H4 125.0 1_555 1_555 1_555 yes
C29 C28 H4 125.0 1_555 1_555 1_555 yes
C28 C29 C30 104.7(3) 1_555 1_555 1_555 yes
C28 C29 H5 127.7 1_555 1_555 1_555 yes
C30 C29 H5 127.7 1_555 1_555 1_555 yes
N2 C30 C29 109.9(3) 1_555 1_555 1_555 yes
N2 C30 H6 125.1 1_555 1_555 1_555 yes
C29 C30 H6 125.1 1_555 1_555 1_555 yes
N6 C31 C32 109.9(3) 1_555 1_555 1_555 yes
N6 C31 H7 125.1 1_555 1_555 1_555 yes
C32 C31 H7 125.1 1_555 1_555 1_555 yes
C31 C32 C33 104.5(3) 1_555 1_555 1_555 yes
C31 C32 H8 127.7 1_555 1_555 1_555 yes
C33 C32 H8 127.7 1_555 1_555 1_555 yes
N7 C33 C32 110.4(3) 1_555 1_555 1_555 yes
N7 C33 H9 124.8 1_555 1_555 1_555 yes
C32 C33 H9 124.8 1_555 1_555 1_555 yes
N8 C34 C35 110.1(3) 1_555 1_555 1_555 yes
N8 C34 H10 124.9 1_555 1_555 1_555 yes
C35 C34 H10 124.9 1_555 1_555 1_555 yes
C34 C35 C36 104.8(3) 1_555 1_555 1_555 yes
C34 C35 H11 127.6 1_555 1_555 1_555 yes
C36 C35 H11 127.6 1_555 1_555 1_555 yes
N5 C36 C35 109.8(3) 1_555 1_555 1_555 yes
N5 C36 H12 125.1 1_555 1_555 1_555 yes
C35 C36 H12 125.1 1_555 1_555 1_555 yes
Cl1 C37 Cl2 104.2(3) 1_555 1_555 1_555 yes
Cl1 C37 Cl3 81.3(3) 1_555 1_555 1_555 yes
Cl1 C37 Cl4 124.8(4) 1_555 1_555 1_555 yes
Cl2 C37 Cl3 23.4(2) 1_555 1_555 1_555 yes
Cl2 C37 Cl4 23.2(2) 1_555 1_555 1_555 yes
Cl3 C37 Cl4 46.3(3) 1_555 1_555 1_555 yes
N9 C111 C112 117.2(4) 1_555 1_555 1_555 yes
N9 C111 H13 107.5 1_555 1_555 1_555 yes
N9 C111 H14 107.5 1_555 1_555 1_555 yes
C112 C111 H13 107.5 1_555 1_555 1_555 yes
C112 C111 H14 107.5 1_555 1_555 1_555 yes
H13 C111 H14 109.5 1_555 1_555 1_555 yes
C111 C112 H15 109.5 1_555 1_555 1_555 yes
C111 C112 H16 109.5 1_555 1_555 1_555 yes
C111 C112 H17 109.5 1_555 1_555 1_555 yes
H15 C112 H16 109.5 1_555 1_555 1_555 yes
H15 C112 H17 109.5 1_555 1_555 1_555 yes
H16 C112 H17 109.5 1_555 1_555 1_555 yes
N9 C113 C114 114.6(4) 1_555 1_555 1_555 yes
N9 C113 H18 108.2 1_555 1_555 1_555 yes
N9 C113 H19 108.2 1_555 1_555 1_555 yes
C114 C113 H18 108.2 1_555 1_555 1_555 yes
C114 C113 H19 108.2 1_555 1_555 1_555 yes
H18 C113 H19 109.5 1_555 1_555 1_555 yes
C113 C114 H20 109.5 1_555 1_555 1_555 yes
C113 C114 H21 109.5 1_555 1_555 1_555 yes
C113 C114 H22 109.5 1_555 1_555 1_555 yes
H20 C114 H21 109.5 1_555 1_555 1_555 yes
H20 C114 H22 109.5 1_555 1_555 1_555 yes
H21 C114 H22 109.5 1_555 1_555 1_555 yes
N9 C115 C116 120.6(5) 1_555 1_555 1_555 yes
N9 C115 H23 106.6 1_555 1_555 1_555 yes
N9 C115 H24 106.6 1_555 1_555 1_555 yes
C116 C115 H23 106.6 1_555 1_555 1_555 yes
C116 C115 H24 106.6 1_555 1_555 1_555 yes
H23 C115 H24 109.5 1_555 1_555 1_555 yes
C115 C116 H25 109.5 1_555 1_555 1_555 yes
C115 C116 H26 109.5 1_555 1_555 1_555 yes
C115 C116 H27 109.5 1_555 1_555 1_555 yes
H25 C116 H26 109.5 1_555 1_555 1_555 yes
H25 C116 H27 109.5 1_555 1_555 1_555 yes
H26 C116 H27 109.5 1_555 1_555 1_555 yes
N9 C117 C118 119.5(4) 1_555 1_555 1_555 yes
N9 C117 H28 106.9 1_555 1_555 1_555 yes
N9 C117 H29 106.9 1_555 1_555 1_555 yes
C118 C117 H28 106.9 1_555 1_555 1_555 yes
C118 C117 H29 106.9 1_555 1_555 1_555 yes
H28 C117 H29 109.5 1_555 1_555 1_555 yes
C117 C118 H30 109.5 1_555 1_555 1_555 yes
C117 C118 H31 109.5 1_555 1_555 1_555 yes
C117 C118 H32 109.5 1_555 1_555 1_555 yes
H30 C118 H31 109.5 1_555 1_555 1_555 yes
H30 C118 H32 109.5 1_555 1_555 1_555 yes
H31 C118 H32 109.5 1_555 1_555 1_555 yes
N10 C211 C212 105.8(4) 1_555 1_555 1_555 yes
N10 C211 H33 110.4 1_555 1_555 1_555 yes
N10 C211 H34 110.4 1_555 1_555 1_555 yes
C212 C211 H33 110.4 1_555 1_555 1_555 yes
C212 C211 H34 110.4 1_555 1_555 1_555 yes
H33 C211 H34 109.5 1_555 1_555 1_555 yes
C211 C212 H35 109.5 1_555 1_555 1_555 yes
C211 C212 H36 109.5 1_555 1_555 1_555 yes
C211 C212 H37 109.5 1_555 1_555 1_555 yes
H35 C212 H36 109.5 1_555 1_555 1_555 yes
H35 C212 H37 109.5 1_555 1_555 1_555 yes
H36 C212 H37 109.5 1_555 1_555 1_555 yes
N10 C213 C214 115.6(4) 1_555 1_555 1_555 yes
N10 C213 H38 107.9 1_555 1_555 1_555 yes
N10 C213 H39 107.9 1_555 1_555 1_555 yes
C214 C213 H38 107.9 1_555 1_555 1_555 yes
C214 C213 H39 107.9 1_555 1_555 1_555 yes
H38 C213 H39 109.5 1_555 1_555 1_555 yes
C213 C214 H40 109.5 1_555 1_555 1_555 yes
C213 C214 H41 109.5 1_555 1_555 1_555 yes
C213 C214 H42 109.5 1_555 1_555 1_555 yes
H40 C214 H41 109.5 1_555 1_555 1_555 yes
H40 C214 H42 109.5 1_555 1_555 1_555 yes
H41 C214 H42 109.5 1_555 1_555 1_555 yes
N10 C215 C216 112.5(3) 1_555 1_555 1_555 yes
N10 C215 H43 108.7 1_555 1_555 1_555 yes
N10 C215 H44 108.7 1_555 1_555 1_555 yes
C216 C215 H43 108.7 1_555 1_555 1_555 yes
C216 C215 H44 108.7 1_555 1_555 1_555 yes
H43 C215 H44 109.5 1_555 1_555 1_555 yes
C215 C216 H45 109.5 1_555 1_555 1_555 yes
C215 C216 H46 109.5 1_555 1_555 1_555 yes
C215 C216 H47 109.5 1_555 1_555 1_555 yes
H45 C216 H46 109.5 1_555 1_555 1_555 yes
H45 C216 H47 109.5 1_555 1_555 1_555 yes
H46 C216 H47 109.5 1_555 1_555 1_555 yes
N10 C217 C218 115.0(3) 1_555 1_555 1_555 yes
N10 C217 H48 108.1 1_555 1_555 1_555 yes
N10 C217 H49 108.1 1_555 1_555 1_555 yes
C218 C217 H48 108.1 1_555 1_555 1_555 yes
C218 C217 H49 108.1 1_555 1_555 1_555 yes
H48 C217 H49 109.5 1_555 1_555 1_555 yes
C217 C218 H50 109.5 1_555 1_555 1_555 yes
C217 C218 H51 109.5 1_555 1_555 1_555 yes
C217 C218 H52 109.5 1_555 1_555 1_555 yes
H50 C218 H51 109.5 1_555 1_555 1_555 yes
H50 C218 H52 109.5 1_555 1_555 1_555 yes
H51 C218 H52 109.5 1_555 1_555 1_555 yes

loop_
_geom_bond_atom_site_label_1
_geom_bond_atom_site_label_2
_geom_bond_distance
_geom_bond_site_symmetry_1
_geom_bond_site_symmetry_2
_geom_bond_publ_flag
Cu1 Cu2 2.663(1) 1_555 1_555 yes
Cu1 Cu3 3.105(1) 1_555 1_555 yes
Cu1 Fe1 2.899(1) 1_555 1_555 yes
Cu1 Fe3 2.608(1) 1_555 1_555 yes
Cu1 Fe4 2.663(1) 1_555 1_555 yes
Cu1 N1 1.887(3) 1_555 1_555 yes
Cu1 C 1.882(3) 1_555 1_555 yes
Cu2 Cu3 3.124(1) 1_555 1_555 yes
Cu2 Fe2 2.647(1) 1_555 1_555 yes
Cu2 Fe3 2.669(1) 1_555 1_555 yes
Cu2 Fe4 2.636(1) 1_555 1_555 yes
Cu2 N2 1.892(3) 1_555 1_555 yes
Cu2 C 1.893(3) 1_555 1_555 yes
Cu3 Cu6 2.749(1) 1_555 1_555 yes
Cu3 N3 1.861(3) 1_555 1_555 yes
Cu3 N4 1.856(3) 1_555 1_555 yes
Cu4 Cu5 2.691(1) 1_555 1_555 yes
Cu4 Cu6 3.084(1) 1_555 1_555 yes
Cu4 Fe5 2.907(1) 1_555 1_555 yes
Cu4 Fe7 2.620(1) 1_555 1_555 yes
Cu4 Fe8 2.629(1) 1_555 1_555 yes
Cu4 N6 1.886(3) 1_555 1_555 yes
Cu4 C' 1.884(3) 1_555 1_555 yes
Cu5 Cu6 3.127(1) 1_555 1_555 yes
Cu5 Fe6 2.619(1) 1_555 1_555 yes
Cu5 Fe7 2.643(1) 1_555 1_555 yes
Cu5 Fe8 2.698(1) 1_555 1_555 yes
Cu5 N5 1.893(2) 1_555 1_555 yes
Cu5 C' 1.903(3) 1_555 1_555 yes
Cu6 N7 1.864(3) 1_555 1_555 yes
Cu6 N8 1.864(3) 1_555 1_555 yes
Fe1 Fe2 2.562(1) 1_555 1_555 yes
Fe1 Fe3 2.692(1) 1_555 1_555 yes
Fe1 Fe4 2.683(1) 1_555 1_555 yes
Fe1 C 1.924(3) 1_555 1_555 yes
Fe1 C1 1.784(4) 1_555 1_555 yes
Fe1 C2 1.766(4) 1_555 1_555 yes
Fe1 C3 1.787(3) 1_555 1_555 yes
Fe2 Fe3 2.681(1) 1_555 1_555 yes
Fe2 Fe4 2.717(1) 1_555 1_555 yes
Fe2 C 1.930(3) 1_555 1_555 yes
Fe2 C4 1.789(3) 1_555 1_555 yes
Fe2 C5 1.772(4) 1_555 1_555 yes
Fe2 C6 1.787(4) 1_555 1_555 yes
Fe3 C 1.874(3) 1_555 1_555 yes
Fe3 C7 1.775(4) 1_555 1_555 yes
Fe3 C8 1.782(4) 1_555 1_555 yes
Fe3 C9 1.802(4) 1_555 1_555 yes
Fe4 C 1.858(3) 1_555 1_555 yes
Fe4 C10 1.782(4) 1_555 1_555 yes
Fe4 C11 1.777(4) 1_555 1_555 yes
Fe4 C12 1.803(4) 1_555 1_555 yes
Fe5 Fe6 2.553(1) 1_555 1_555 yes
Fe5 Fe7 2.701(1) 1_555 1_555 yes
Fe5 Fe8 2.669(1) 1_555 1_555 yes
Fe5 C' 1.926(3) 1_555 1_555 yes
Fe5 C13 1.786(4) 1_555 1_555 yes
Fe5 C14 1.798(3) 1_555 1_555 yes
Fe5 C15 1.783(4) 1_555 1_555 yes
Fe6 Fe7 2.705(1) 1_555 1_555 yes
Fe6 Fe8 2.705(1) 1_555 1_555 yes
Fe6 C' 1.915(3) 1_555 1_555 yes
Fe6 C16 1.791(3) 1_555 1_555 yes
Fe6 C17 1.772(3) 1_555 1_555 yes
Fe6 C18 1.784(3) 1_555 1_555 yes
Fe7 C' 1.871(3) 1_555 1_555 yes
Fe7 C19 1.779(4) 1_555 1_555 yes
Fe7 C20 1.780(4) 1_555 1_555 yes
Fe7 C21 1.799(3) 1_555 1_555 yes
Fe8 C' 1.867(3) 1_555 1_555 yes
Fe8 C22 1.785(4) 1_555 1_555 yes
Fe8 C23 1.805(3) 1_555 1_555 yes
Fe8 C24 1.781(4) 1_555 1_555 yes
Cl1 Cl3 2.646(7) 1_555 1_555 yes
Cl1 C37 1.809(6) 1_555 1_555 yes
Cl2 Cl3 0.922(7) 1_555 1_555 yes
Cl2 Cl4 0.710(6) 1_555 1_555 yes
Cl2 C37 1.781(7) 1_555 1_555 yes
Cl3 Cl4 1.609(9) 1_555 1_555 yes
Cl3 C37 2.225(9) 1_555 1_555 yes
Cl4 C37 1.535(8) 1_555 1_555 yes
O1 C1 1.141(4) 1_555 1_555 yes
O2 C2 1.157(4) 1_555 1_555 yes
O3 C3 1.151(4) 1_555 1_555 yes
O4 C4 1.156(4) 1_555 1_555 yes
O5 C5 1.146(4) 1_555 1_555 yes
O6 C6 1.138(4) 1_555 1_555 yes
O7 C7 1.148(5) 1_555 1_555 yes
O8 C8 1.140(4) 1_555 1_555 yes
O9 C9 1.142(5) 1_555 1_555 yes
O10 C10 1.142(4) 1_555 1_555 yes
O11 C11 1.162(5) 1_555 1_555 yes
O12 C12 1.133(5) 1_555 1_555 yes
O13 C13 1.141(5) 1_555 1_555 yes
O14 C14 1.138(4) 1_555 1_555 yes
O15 C15 1.144(4) 1_555 1_555 yes
O16 C16 1.143(4) 1_555 1_555 yes
O17 C17 1.149(4) 1_555 1_555 yes
O18 C18 1.153(4) 1_555 1_555 yes
O19 C19 1.147(4) 1_555 1_555 yes
O20 C20 1.158(5) 1_555 1_555 yes
O21 C21 1.143(4) 1_555 1_555 yes
O22 C22 1.151(4) 1_555 1_555 yes
O23 C23 1.143(4) 1_555 1_555 yes
O24 C24 1.148(4) 1_555 1_555 yes
N1 N3 1.368(4) 1_555 1_555 yes
N1 C27 1.340(4) 1_555 1_555 yes
N2 N4 1.370(4) 1_555 1_555 yes
N2 C30 1.334(4) 1_555 1_555 yes
N3 C25 1.336(4) 1_555 1_555 yes
N4 C28 1.347(4) 1_555 1_555 yes
N5 N8 1.372(4) 1_555 1_555 yes
N5 C36 1.336(4) 1_555 1_555 yes
N6 N7 1.373(4) 1_555 1_555 yes
N6 C31 1.344(4) 1_555 1_555 yes
N7 C33 1.340(4) 1_555 1_555 yes
N8 C34 1.336(4) 1_555 1_555 yes
N9 C111 1.484(6) 1_555 1_555 yes
N9 C113 1.568(6) 1_555 1_555 yes
N9 C115 1.483(6) 1_555 1_555 yes
N9 C117 1.514(6) 1_555 1_555 yes
N10 C211 1.483(6) 1_555 1_555 yes
N10 C213 1.569(6) 1_555 1_555 yes
N10 C215 1.493(5) 1_555 1_555 yes
N10 C217 1.501(5) 1_555 1_555 yes
C25 C26 1.381(5) 1_555 1_555 yes
C25 H1 0.970 1_555 1_555 yes
C26 C27 1.377(5) 1_555 1_555 yes
C26 H2 0.970 1_555 1_555 yes
C27 H3 0.970 1_555 1_555 yes
C28 C29 1.379(4) 1_555 1_555 yes
C28 H4 0.970 1_555 1_555 yes
C29 C30 1.385(5) 1_555 1_555 yes
C29 H5 0.970 1_555 1_555 yes
C30 H6 0.970 1_555 1_555 yes
C31 C32 1.382(5) 1_555 1_555 yes
C31 H7 0.970 1_555 1_555 yes
C32 C33 1.379(5) 1_555 1_555 yes
C32 H8 0.970 1_555 1_555 yes
C33 H9 0.970 1_555 1_555 yes
C34 C35 1.373(5) 1_555 1_555 yes
C34 H10 0.970 1_555 1_555 yes
C35 C36 1.378(5) 1_555 1_555 yes
C35 H11 0.970 1_555 1_555 yes
C36 H12 0.970 1_555 1_555 yes
C111 C112 1.503(6) 1_555 1_555 yes
C111 H13 0.970 1_555 1_555 yes
C111 H14 0.970 1_555 1_555 yes
C112 H15 0.970 1_555 1_555 yes
C112 H16 0.970 1_555 1_555 yes
C112 H17 0.970 1_555 1_555 yes
C113 C114 1.487(7) 1_555 1_555 yes
C113 H18 0.970 1_555 1_555 yes
C113 H19 0.970 1_555 1_555 yes
C114 H20 0.970 1_555 1_555 yes
C114 H21 0.970 1_555 1_555 yes
C114 H22 0.970 1_555 1_555 yes
C115 C116 1.470(8) 1_555 1_555 yes
C115 H23 0.970 1_555 1_555 yes
C115 H24 0.970 1_555 1_555 yes
C116 H25 0.970 1_555 1_555 yes
C116 H26 0.970 1_555 1_555 yes
C116 H27 0.970 1_555 1_555 yes
C117 C118 1.459(7) 1_555 1_555 yes
C117 H28 0.970 1_555 1_555 yes
C117 H29 0.970 1_555 1_555 yes
C118 H30 0.970 1_555 1_555 yes
C118 H31 0.970 1_555 1_555 yes
C118 H32 0.970 1_555 1_555 yes
C211 C212 1.699(8) 1_555 1_555 yes
C211 H33 0.970 1_555 1_555 yes
C211 H34 0.970 1_555 1_555 yes
C212 H35 0.970 1_555 1_555 yes
C212 H36 0.970 1_555 1_555 yes
C212 H37 0.970 1_555 1_555 yes
C213 C214 1.465(7) 1_555 1_555 yes
C213 H38 0.970 1_555 1_555 yes
C213 H39 0.970 1_555 1_555 yes
C214 H40 0.970 1_555 1_555 yes
C214 H41 0.970 1_555 1_555 yes
C214 H42 0.970 1_555 1_555 yes
C215 C216 1.578(7) 1_555 1_555 yes
C215 H43 0.970 1_555 1_555 yes
C215 H44 0.970 1_555 1_555 yes
C216 H45 0.970 1_555 1_555 yes
C216 H46 0.970 1_555 1_555 yes
C216 H47 0.970 1_555 1_555 yes
C217 C218 1.526(6) 1_555 1_555 yes
C217 H48 0.970 1_555 1_555 yes
C217 H49 0.970 1_555 1_555 yes
C218 H50 0.970 1_555 1_555 yes
C218 H51 0.970 1_555 1_555 yes
C218 H52 0.970 1_555 1_555 yes
